data_9008168
loop_
_publ_author_name
'Fisher, V. K.'

_publ_section_title
;
 Verfeinerung der kristallstruktur von benitoit BaTi[Si3O9]
 Sample: Dallas Gem Mine, San Benito, Ca
;
_journal_name_full 'Zeitschrift fur Kristallographie'
_journal_page_first 222
_journal_page_last 243
_journal_volume 129
_journal_year 1969
_chemical_formula_sum 'Ba O9 Si3 Ti'
_chemical_name_mineral Benitoite
_space_group_IT_number 188
_symmetry_space_group_name_Hall 'P -6c 2'
_symmetry_space_group_name_H-M 'P -6 c 2'
_cell_angle_alpha 90
_cell_angle_beta 90
_cell_angle_gamma 120
_cell_length_a 6.6410
_cell_length_b 6.6410
_cell_length_c 9.759
_cell_formula_units_Z 2
_cell_volume 372.737
_database_code_amcsd 0010684
_exptl_crystal_density_diffrn 3.684
_cod_original_formula_sum 'Ba Ti Si3 O9'
_cod_database_code 9008168

loop_
_space_group_symop_operation_xyz
x,y,z
x,x-y,-z
-x+y,-x,1/2-z
-y,-x,1/2+z
-y,x-y,z
-x+y,y,-z
x,y,1/2-z
x,x-y,1/2+z
-x+y,-x,z
-y,-x,-z
-y,x-y,1/2-z
-x+y,y,1/2+z

loop_
_atom_site_aniso_label
_atom_site_aniso_U_11
_atom_site_aniso_U_22
_atom_site_aniso_U_33
_atom_site_aniso_U_12
_atom_site_aniso_U_13
_atom_site_aniso_U_23
Si 0.00380 0.00357 0.00318 0.00199 0.00000 0.00000
O1 0.00637 0.00550 0.01356 0.00298 0.00000 0.00000
O2 0.00778 0.00897 0.00782 0.00395 0.00139 0.00407

loop_
_atom_site_label
_atom_site_fract_x
_atom_site_fract_y
_atom_site_fract_z
Ba 0.66667 0.33333 0.00000
Ti 0.33333 0.66667 0.00000
Si 0.07113 0.28941 0.25000
O1 0.25348 0.19273 0.25000
O2 0.08800 0.43019 0.11275

loop_
_cod_related_entry_id
_cod_related_entry_database
_cod_related_entry_code
1 AMCSD 0010684
